data_4515829
loop_
_publ_author_name
'Lewin, Anita H.'
'Brieaddy, Larry'
'Deschamps, Jeffrey R.'
'Imler, Gregory H.'
'Mascarella, S. Wayne'
'Reddy, P. Anantha'
'Carroll, F. Ivy'

_publ_section_title
;
 Synthesis and Characterization of the Selective, Reversible
 PKC<sub>\b</sub> Inhibitor (9
 S)-9-[(Dimethylamino)methyl]-6,7,10,11-tetrahydro-9 H,18
 H-5,21:12,17-dimethenodibenzo[ e,k]pyrrolo[3,4-
 h][1,4,13]oxadiazacyclohexadecine-18,20(19 H)-dione, Ruboxistaurin
 (LY333531).
;
_journal_issue 1
_journal_name_full 'ACS chemical neuroscience'
_journal_page_first 246
_journal_page_last 251
_journal_paper_doi 10.1021/acschemneuro.8b00196
_journal_volume 10
_journal_year 2019
_chemical_formula_moiety 'C28 H28 N4 O3'
_chemical_formula_sum 'C28 H28 N4 O3'
_chemical_formula_weight 468.54
_space_group_crystal_system monoclinic
_space_group_IT_number 4
_space_group_name_Hall 'P 2yb'
_space_group_name_H-M_alt 'P 1 21 1'
_atom_sites_solution_hydrogens geom
_audit_creation_method SHELXL-2014/7
_cell_angle_alpha 90
_cell_angle_beta 90.0670(10)
_cell_angle_gamma 90
_cell_formula_units_Z 4
_cell_length_a 9.2036(2)
_cell_length_b 22.0461(5)
_cell_length_c 11.8589(3)
_cell_measurement_reflns_used 9976
_cell_measurement_temperature 150(2)
_cell_measurement_theta_max 74.717
_cell_measurement_theta_min 3.728
_cell_volume 2406.21(10)
_computing_cell_refinement 'Bruker APEX3 v2015.5-2 (Bruker, 2015)'
_computing_data_collection 'Bruker APEX3 v2015.5-2 (Bruker, 2015)'
_computing_data_reduction
;
Bruker SAINT v8.34A (Bruker, 2013), Bruker XPREP v2014/2 (Bruker, 2014)
;
_computing_molecular_graphics 'Bruker SHELXTL v2014/7 (Bruker, 2014)'
_computing_publication_material 'Bruker SHELXTL v2014/7 (Bruker, 2014)'
_computing_structure_refinement 'SHELXL-2014/7 (Sheldrick, 2014)'
_computing_structure_solution 'Bruker SHELXTL v2014/7 (Bruker, 2014)'
_diffrn_ambient_temperature 150(2)
_diffrn_measured_fraction_theta_full 0.892
_diffrn_measured_fraction_theta_max 0.855
_diffrn_measurement_device_type 'Photon 100'
_diffrn_measurement_method '\w scans'
_diffrn_radiation_monochromator 'HELIOS multilayer optics'
_diffrn_radiation_type CuK\a
_diffrn_radiation_wavelength 1.54178
_diffrn_reflns_av_R_equivalents 0.0396
_diffrn_reflns_av_unetI/netI 0.0574
_diffrn_reflns_Laue_measured_fraction_full 0.892
_diffrn_reflns_Laue_measured_fraction_max 0.855
_diffrn_reflns_limit_h_max 8
_diffrn_reflns_limit_h_min -11
_diffrn_reflns_limit_k_max 27
_diffrn_reflns_limit_k_min -24
_diffrn_reflns_limit_l_max 14
_diffrn_reflns_limit_l_min -14
_diffrn_reflns_number 12343
_diffrn_reflns_point_group_measured_fraction_full 0.790
_diffrn_reflns_point_group_measured_fraction_max 0.742
_diffrn_reflns_theta_full 67.679
_diffrn_reflns_theta_max 74.711
_diffrn_reflns_theta_min 3.727
_diffrn_source '1uS microfocus'
_exptl_absorpt_coefficient_mu 0.688
_exptl_absorpt_correction_T_max 0.7538
_exptl_absorpt_correction_T_min 0.5956
_exptl_absorpt_correction_type multi-scan
_exptl_absorpt_process_details 'SADABS v2014/5 (Bruker, 2008)'
_exptl_crystal_colour 'clear orange'
_exptl_crystal_density_diffrn 1.293
_exptl_crystal_description plate
_exptl_crystal_F_000 992
_exptl_crystal_size_max 0.491
_exptl_crystal_size_mid 0.106
_exptl_crystal_size_min 0.010
_refine_diff_density_max 0.957
_refine_diff_density_min -0.621
_refine_diff_density_rms 0.093
_refine_ls_abs_structure_details
;
 Flack x determined using 2326 quotients [(I+)-(I-)]/[(I+)+(I-)]
 (Parsons, Flack and Wagner, Acta Cryst. B69 (2013) 249-259).
;
_refine_ls_abs_structure_Flack 0.22(15)
_refine_ls_extinction_method none
_refine_ls_goodness_of_fit_ref 1.082
_refine_ls_hydrogen_treatment constr
_refine_ls_matrix_type full
_refine_ls_number_parameters 635
_refine_ls_number_reflns 7345
_refine_ls_number_restraints 24
_refine_ls_restrained_S_all 1.083
_refine_ls_R_factor_all 0.1017
_refine_ls_R_factor_gt 0.0917
_refine_ls_shift/su_max 0.000
_refine_ls_shift/su_mean 0.000
_refine_ls_structure_factor_coef Fsqd
_refine_ls_weighting_details 'w=1/[\s^2^(Fo^2^)+(0.0772P)^2^+5.9481P] where P=(Fo^2^+2Fc^2^)/3'
_refine_ls_weighting_scheme calc
_refine_ls_wR_factor_gt 0.2143
_refine_ls_wR_factor_ref 0.2226
_reflns_Friedel_coverage 0.691
_reflns_Friedel_fraction_full 0.683
_reflns_Friedel_fraction_max 0.624
_reflns_number_gt 6582
_reflns_number_total 7345
_reflns_threshold_expression 'I > 2\s(I)'
_cod_data_source_file cn8b00196_si_002.cif
_cod_data_source_block rti149
_cod_original_sg_symbol_H-M 'P 21'
_cod_database_code 4515829
_shelx_shelxl_version_number 2014/7
_shelx_space_group_comment
;
The symmetry employed for this shelxl refinement is uniquely defined
by the following loop, which should always be used as a source of
symmetry information in preference to the above space-group names.
They are only intended as comments.
;
_shelx_estimated_absorpt_t_min 0.729
_shelx_estimated_absorpt_t_max 0.993

loop_
_space_group_symop_operation_xyz
'x, y, z'
'-x, y+1/2, -z'

loop_
_atom_site_label
_atom_site_type_symbol
_atom_site_fract_x
_atom_site_fract_y
_atom_site_fract_z
_atom_site_U_iso_or_equiv
_atom_site_adp_type
_atom_site_occupancy
_atom_site_site_symmetry_order
_atom_site_calc_flag
_atom_site_refinement_flags_posn
_atom_site_refinement_flags_adp
C1A C 0.3748(13) 0.2973(6) 0.8917(10) 0.079(4) Uani 1 1 d . .
H1A1 H 0.3088 0.3063 0.9544 0.118 Uiso 1 1 calc R U
H1A2 H 0.4495 0.3289 0.8872 0.118 Uiso 1 1 calc R U
H1A3 H 0.4212 0.2579 0.9043 0.118 Uiso 1 1 calc R U
C2A C 0.1647(12) 0.2604(5) 0.8012(10) 0.067(3) Uani 1 1 d . .
H2A1 H 0.1914 0.2196 0.8265 0.101 Uiso 1 1 calc R U
H2A2 H 0.1121 0.2577 0.7295 0.101 Uiso 1 1 calc R U
H2A3 H 0.1025 0.2796 0.8579 0.101 Uiso 1 1 calc R U
N3A N 0.2926(8) 0.2957(3) 0.7862(6) 0.0423(17) Uani 1 1 d D .
C4A C 0.2506(12) 0.3566(4) 0.7505(14) 0.110(6) Uani 1 1 d D U
H4A1 H 0.2209 0.3787 0.8194 0.132 Uiso 1 1 calc R U
H4A2 H 0.1622 0.3521 0.7036 0.132 Uiso 1 1 calc R U
C5A C 0.3519(8) 0.3982(4) 0.6867(6) 0.060(2) Uani 1 1 d D U
H5A H 0.2975 0.4307 0.6458 0.072 Uiso 1 1 calc R U
O6A O 0.4458(11) 0.4226(5) 0.7702(7) 0.117(4) Uani 1 1 d D .
C7A C 0.4121(12) 0.4610(4) 0.8625(7) 0.070(3) Uani 1 1 d D .
H7A1 H 0.5042 0.4752 0.8966 0.084 Uiso 1 1 calc R U
H7A2 H 0.3605 0.4367 0.9202 0.084 Uiso 1 1 calc R U
C8A C 0.3203(10) 0.5157(4) 0.8342(9) 0.066(3) Uani 1 1 d D .
H8A1 H 0.2384 0.5031 0.7853 0.079 Uiso 1 1 calc R U
H8A2 H 0.2792 0.5328 0.9045 0.079 Uiso 1 1 calc R U
N9A N 0.4063(7) 0.5628(3) 0.7760(5) 0.0377(16) Uani 1 1 d . .
C10A C 0.5113(9) 0.6000(4) 0.8214(6) 0.0341(17) Uani 1 1 d . .
C11A C 0.5587(10) 0.6051(4) 0.9333(6) 0.043(2) Uani 1 1 d . .
H11A H 0.5153 0.5821 0.9919 0.052 Uiso 1 1 calc R U
C12A C 0.6687(12) 0.6443(4) 0.9548(7) 0.050(2) Uani 1 1 d . .
H12A H 0.7030 0.6486 1.0299 0.060 Uiso 1 1 calc R U
C13A C 0.7331(11) 0.6785(4) 0.8691(8) 0.051(2) Uani 1 1 d . .
H13A H 0.8100 0.7055 0.8874 0.061 Uiso 1 1 calc R U
C14A C 0.6874(9) 0.6740(4) 0.7581(7) 0.0411(19) Uani 1 1 d . .
H14A H 0.7319 0.6974 0.7004 0.049 Uiso 1 1 calc R U
C15A C 0.5727(8) 0.6336(4) 0.7332(6) 0.0309(16) Uani 1 1 d . .
C16A C 0.4976(9) 0.6168(4) 0.6329(6) 0.0345(18) Uani 1 1 d . .
C17B C 0.8985(9) 0.5859(4) 0.3295(6) 0.0382(19) Uani 1 1 d . .
H17B H 0.8278 0.5664 0.3751 0.046 Uiso 1 1 calc R U
C17A C 0.3986(9) 0.5738(4) 0.6628(7) 0.0384(18) Uani 1 1 d . .
H17A H 0.3336 0.5543 0.6122 0.046 Uiso 1 1 calc R U
C18A C 0.5279(9) 0.6350(4) 0.5147(6) 0.0335(17) Uani 1 1 d . .
C19A C 0.5622(10) 0.6992(4) 0.4846(7) 0.043(2) Uani 1 1 d . .
O20A O 0.5697(9) 0.7427(3) 0.5445(5) 0.0574(18) Uani 1 1 d . .
N21A N 0.5808(9) 0.6994(3) 0.3674(5) 0.0465(18) Uani 1 1 d . .
H21A H 0.6008 0.7319 0.3272 0.056 Uiso 1 1 calc R U
C22A C 0.5639(9) 0.6426(4) 0.3238(7) 0.0388(19) Uani 1 1 d . .
O23A O 0.5809(7) 0.6283(3) 0.2260(4) 0.0485(15) Uani 1 1 d . .
C24A C 0.5267(9) 0.6007(4) 0.4219(6) 0.0364(18) Uani 1 1 d . .
C25A C 0.5104(9) 0.5358(4) 0.4103(6) 0.0362(18) Uani 1 1 d . .
C26A C 0.4379(9) 0.5007(4) 0.3267(6) 0.0384(19) Uani 1 1 d . .
C27A C 0.3622(9) 0.5147(5) 0.2258(7) 0.047(2) Uani 1 1 d . .
H27A H 0.3519 0.5555 0.2010 0.056 Uiso 1 1 calc R U
C28A C 0.3037(11) 0.4672(5) 0.1645(8) 0.055(3) Uani 1 1 d . .
H28A H 0.2528 0.4757 0.0966 0.067 Uiso 1 1 calc R U
C29A C 0.3176(11) 0.4067(5) 0.1998(9) 0.062(3) Uani 1 1 d . .
H29A H 0.2762 0.3754 0.1552 0.074 Uiso 1 1 calc R U
C30A C 0.3907(11) 0.3915(5) 0.2990(9) 0.056(3) Uani 1 1 d . .
H30A H 0.4004 0.3505 0.3225 0.067 Uiso 1 1 calc R U
C31A C 0.4483(10) 0.4384(4) 0.3614(8) 0.046(2) Uani 1 1 d . .
N32A N 0.5245(9) 0.4377(4) 0.4610(7) 0.0508(19) Uani 1 1 d . .
C33A C 0.5609(10) 0.4950(4) 0.4895(8) 0.047(2) Uani 1 1 d . .
H33A H 0.6141 0.5058 0.5552 0.056 Uiso 1 1 calc R U
C34A C 0.5633(11) 0.3852(5) 0.5288(9) 0.070(3) Uani 1 1 d D .
H34C H 0.6505 0.3955 0.5738 0.083 Uiso 1 1 calc R U
H34D H 0.5906 0.3518 0.4772 0.083 Uiso 1 1 calc R U
C35A C 0.4476(13) 0.3622(4) 0.6080(9) 0.082(4) Uani 1 1 d D U
H35C H 0.4972 0.3321 0.6565 0.098 Uiso 1 1 calc R U
H35D H 0.3798 0.3387 0.5600 0.098 Uiso 1 1 calc R U
C1B C 0.8923(13) 0.2782(5) 0.1005(8) 0.057(3) Uani 1 1 d . .
H1B1 H 0.8431 0.2936 0.0330 0.086 Uiso 1 1 calc R U
H1B2 H 0.9125 0.2348 0.0910 0.086 Uiso 1 1 calc R U
H1B3 H 0.9838 0.3001 0.1116 0.086 Uiso 1 1 calc R U
C2B C 0.6651(12) 0.2516(5) 0.1904(9) 0.063(3) Uani 1 1 d . .
H2B1 H 0.6054 0.2569 0.2580 0.094 Uiso 1 1 calc R U
H2B2 H 0.6904 0.2086 0.1818 0.094 Uiso 1 1 calc R U
H2B3 H 0.6104 0.2651 0.1240 0.094 Uiso 1 1 calc R U
N3B N 0.7968(9) 0.2872(2) 0.2011(6) 0.0497(19) Uani 1 1 d D .
C4B C 0.7635(8) 0.3514(2) 0.2170(8) 0.051(2) Uani 1 1 d D .
H4B1 H 0.6775 0.3551 0.2666 0.062 Uiso 1 1 calc R U
H4B2 H 0.7384 0.3695 0.1431 0.062 Uiso 1 1 calc R U
C5B C 0.8881(9) 0.3865(2) 0.2682(5) 0.047(2) Uani 1 1 d D .
H5B H 0.9799 0.3758 0.2278 0.057 Uiso 1 1 calc R U
O6B O 0.8642(7) 0.4499(2) 0.2599(4) 0.0530(16) Uani 1 1 d D .
C7B C 0.8884(12) 0.4737(3) 0.1502(5) 0.056(3) Uani 1 1 d D .
H7B1 H 0.8399 0.4479 0.0931 0.067 Uiso 1 1 calc R U
H7B2 H 0.9938 0.4745 0.1336 0.067 Uiso 1 1 calc R U
C8B C 0.8270(11) 0.5371(3) 0.1463(7) 0.050(2) Uani 1 1 d D .
H8B1 H 0.8255 0.5516 0.0673 0.060 Uiso 1 1 calc R U
H8B2 H 0.7257 0.5366 0.1744 0.060 Uiso 1 1 calc R U
N9B N 0.9134(8) 0.5785(3) 0.2149(5) 0.0401(16) Uani 1 1 d . .
C10B C 1.0277(9) 0.6120(4) 0.1784(7) 0.0377(19) Uani 1 1 d . .
C11B C 1.0860(11) 0.6161(4) 0.0696(7) 0.050(2) Uani 1 1 d . .
H11B H 1.0433 0.5954 0.0077 0.060 Uiso 1 1 calc R U
C12B C 1.2066(12) 0.6512(5) 0.0562(9) 0.060(3) Uani 1 1 d . .
H12B H 1.2508 0.6537 -0.0160 0.072 Uiso 1 1 calc R U
C13B C 1.2669(12) 0.6836(5) 0.1457(10) 0.063(3) Uani 1 1 d . .
H13B H 1.3504 0.7081 0.1329 0.076 Uiso 1 1 calc R U
C14B C 1.2066(10) 0.6809(4) 0.2546(8) 0.047(2) Uani 1 1 d . .
H14B H 1.2462 0.7041 0.3147 0.057 Uiso 1 1 calc R U
C15B C 1.0871(8) 0.6432(4) 0.2715(6) 0.0335(17) Uani 1 1 d . .
C16B C 1.0005(9) 0.6252(4) 0.3668(6) 0.0343(17) Uani 1 1 d . .
C18B C 1.0273(9) 0.6409(4) 0.4864(7) 0.0368(18) Uani 1 1 d . .
C19B C 1.0538(12) 0.7044(4) 0.5223(7) 0.049(2) Uani 1 1 d . .
O20B O 1.0636(10) 0.7494(3) 0.4656(5) 0.067(2) Uani 1 1 d . .
N21B N 1.0747(10) 0.7019(3) 0.6393(6) 0.052(2) Uani 1 1 d . .
H21B H 1.0918 0.7337 0.6822 0.063 Uiso 1 1 calc R U
C22B C 1.0648(10) 0.6431(4) 0.6782(7) 0.043(2) Uani 1 1 d . .
O23B O 1.0820(7) 0.6269(3) 0.7748(5) 0.0454(15) Uani 1 1 d . .
C24B C 1.0284(9) 0.6039(4) 0.5773(6) 0.0329(17) Uani 1 1 d . .
C25B C 1.0115(8) 0.5394(4) 0.5831(6) 0.0321(17) Uani 1 1 d . .
C26B C 0.9443(8) 0.5017(4) 0.6655(6) 0.0304(16) Uani 1 1 d . .
C27B C 0.8719(9) 0.5134(4) 0.7700(7) 0.0406(19) Uani 1 1 d . .
H27B H 0.8631 0.5535 0.7984 0.049 Uiso 1 1 calc R U
C28B C 0.8153(10) 0.4647(5) 0.8282(7) 0.047(2) Uani 1 1 d . .
H28B H 0.7659 0.4715 0.8973 0.056 Uiso 1 1 calc R U
C29B C 0.8291(10) 0.4051(5) 0.7876(7) 0.049(2) Uani 1 1 d . .
H29B H 0.7913 0.3726 0.8311 0.059 Uiso 1 1 calc R U
C30B C 0.8958(9) 0.3925(4) 0.6865(7) 0.0377(18) Uani 1 1 d . .
H30B H 0.9019 0.3523 0.6580 0.045 Uiso 1 1 calc R U
C31B C 0.9536(8) 0.4414(4) 0.6284(6) 0.0323(16) Uani 1 1 d . .
N32B N 1.0284(7) 0.4422(3) 0.5261(5) 0.0332(14) Uani 1 1 d . .
C33B C 1.0601(8) 0.4998(4) 0.4997(7) 0.0312(16) Uani 1 1 d . .
H33B H 1.1091 0.5121 0.4330 0.037 Uiso 1 1 calc R U
C34B C 1.0462(8) 0.3904(4) 0.4492(7) 0.043(2) Uani 1 1 d D .
H34A H 1.0841 0.3553 0.4922 0.052 Uiso 1 1 calc R U
H34B H 1.1188 0.4010 0.3909 0.052 Uiso 1 1 calc R U
C35B C 0.9059(9) 0.3724(4) 0.3921(5) 0.053(2) Uani 1 1 d D .
H35A H 0.8935 0.3281 0.4020 0.063 Uiso 1 1 calc R U
H35B H 0.8253 0.3924 0.4330 0.063 Uiso 1 1 calc R U

loop_
_atom_site_aniso_label
_atom_site_aniso_U_11
_atom_site_aniso_U_22
_atom_site_aniso_U_33
_atom_site_aniso_U_23
_atom_site_aniso_U_13
_atom_site_aniso_U_12
C1A 0.057(7) 0.101(10) 0.079(8) -0.027(7) -0.005(6) 0.009(6)
C2A 0.067(7) 0.065(7) 0.070(7) 0.008(5) -0.003(6) -0.027(6)
N3A 0.047(4) 0.034(4) 0.046(4) 0.011(3) -0.008(3) -0.008(3)
C4A 0.081(7) 0.081(7) 0.168(13) 0.055(8) 0.036(8) 0.042(6)
C5A 0.071(6) 0.064(6) 0.046(5) 0.001(4) -0.010(4) 0.020(4)
O6A 0.149(10) 0.125(9) 0.075(6) -0.033(6) -0.023(7) 0.001(7)
C7A 0.080(8) 0.051(7) 0.080(8) 0.020(6) 0.025(6) 0.003(5)
C8A 0.042(5) 0.093(8) 0.062(6) 0.045(6) 0.011(4) 0.017(5)
N9A 0.039(4) 0.038(4) 0.037(4) 0.011(3) 0.010(3) 0.001(3)
C10A 0.042(4) 0.024(4) 0.036(4) 0.006(3) 0.004(3) 0.010(3)
C11A 0.066(6) 0.040(5) 0.024(4) 0.004(3) 0.007(4) 0.016(4)
C12A 0.087(7) 0.037(5) 0.026(4) -0.004(3) -0.009(4) 0.009(5)
C13A 0.061(6) 0.037(5) 0.055(6) -0.008(4) -0.017(5) -0.008(4)
C14A 0.049(5) 0.036(5) 0.039(5) 0.002(3) -0.001(4) -0.006(4)
C15A 0.039(4) 0.030(4) 0.024(4) 0.001(3) 0.006(3) 0.011(3)
C16A 0.046(5) 0.031(5) 0.027(4) 0.002(3) 0.008(3) 0.009(3)
C17B 0.046(5) 0.042(5) 0.027(4) 0.003(3) -0.007(3) -0.001(4)
C17A 0.039(4) 0.037(5) 0.039(4) 0.002(3) -0.001(3) 0.003(4)
C18A 0.044(4) 0.034(5) 0.022(4) 0.005(3) 0.003(3) 0.010(3)
C19A 0.062(6) 0.039(5) 0.028(4) 0.008(4) 0.007(4) 0.006(4)
O20A 0.098(6) 0.041(4) 0.033(3) -0.001(3) 0.005(3) 0.001(3)
N21A 0.078(5) 0.034(4) 0.027(4) 0.006(3) 0.008(3) 0.004(4)
C22A 0.045(5) 0.040(5) 0.031(4) 0.009(3) -0.001(3) 0.009(4)
O23A 0.071(4) 0.049(4) 0.026(3) 0.001(2) 0.008(3) 0.013(3)
C24A 0.047(5) 0.034(5) 0.029(4) 0.004(3) 0.002(3) 0.006(3)
C25A 0.037(4) 0.039(5) 0.033(4) 0.003(3) 0.005(3) 0.009(3)
C26A 0.042(5) 0.047(5) 0.027(4) 0.000(3) 0.010(3) 0.010(4)
C27A 0.044(5) 0.063(6) 0.033(5) -0.001(4) 0.004(4) 0.005(4)
C28A 0.055(6) 0.075(8) 0.036(5) -0.010(5) 0.006(4) -0.003(5)
C29A 0.052(6) 0.062(7) 0.071(7) -0.032(6) 0.017(5) -0.022(5)
C30A 0.054(6) 0.051(6) 0.062(7) -0.008(5) 0.019(5) -0.003(5)
C31A 0.043(5) 0.045(6) 0.051(5) 0.003(4) 0.009(4) 0.008(4)
N32A 0.053(5) 0.045(5) 0.055(5) 0.011(4) -0.003(4) 0.011(4)
C33A 0.056(5) 0.041(6) 0.044(5) 0.006(4) 0.002(4) 0.010(4)
C34A 0.076(8) 0.048(7) 0.085(8) 0.022(6) 0.013(6) 0.017(5)
C35A 0.110(9) 0.057(6) 0.078(7) 0.007(5) 0.031(7) 0.019(6)
C1B 0.080(7) 0.042(6) 0.049(6) -0.012(4) -0.003(5) -0.005(5)
C2B 0.069(7) 0.069(7) 0.051(6) -0.017(5) 0.000(5) -0.011(5)
N3B 0.066(5) 0.040(4) 0.043(4) -0.013(3) -0.003(4) -0.004(4)
C4B 0.057(6) 0.045(6) 0.052(6) -0.006(4) -0.010(4) 0.002(4)
C5B 0.065(6) 0.033(5) 0.044(5) -0.002(4) -0.005(4) -0.002(4)
O6B 0.071(4) 0.042(4) 0.047(4) -0.011(3) 0.006(3) 0.005(3)
C7B 0.094(8) 0.044(6) 0.031(5) 0.006(4) -0.011(5) 0.004(5)
C8B 0.069(6) 0.044(6) 0.036(5) -0.002(4) -0.021(4) -0.005(4)
N9B 0.051(4) 0.040(4) 0.029(3) 0.002(3) -0.006(3) 0.002(3)
C10B 0.048(5) 0.029(5) 0.036(4) 0.003(3) 0.002(4) 0.015(3)
C11B 0.065(6) 0.056(6) 0.029(4) 0.014(4) 0.007(4) 0.018(5)
C12B 0.070(7) 0.061(7) 0.049(6) 0.025(5) 0.013(5) 0.025(5)
C13B 0.053(6) 0.057(7) 0.079(8) 0.039(6) 0.014(5) 0.010(5)
C14B 0.055(5) 0.038(5) 0.049(5) 0.014(4) -0.010(4) 0.005(4)
C15B 0.037(4) 0.031(4) 0.032(4) 0.006(3) -0.004(3) 0.013(3)
C16B 0.050(5) 0.024(4) 0.028(4) 0.004(3) -0.007(3) 0.013(3)
C18B 0.043(5) 0.031(5) 0.036(4) -0.002(3) -0.009(3) 0.005(3)
C19B 0.081(7) 0.032(5) 0.035(5) -0.003(4) -0.009(4) -0.005(4)
O20B 0.128(7) 0.030(4) 0.042(4) -0.001(3) -0.022(4) -0.002(4)
N21B 0.098(6) 0.023(4) 0.036(4) -0.004(3) -0.015(4) -0.008(4)
C22B 0.059(5) 0.037(5) 0.034(5) -0.009(4) -0.010(4) 0.004(4)
O23B 0.071(4) 0.041(3) 0.025(3) -0.002(2) -0.013(3) -0.002(3)
C24B 0.044(4) 0.026(4) 0.029(4) -0.005(3) -0.003(3) 0.007(3)
C25B 0.033(4) 0.033(5) 0.030(4) 0.001(3) -0.010(3) -0.003(3)
C26B 0.035(4) 0.028(4) 0.028(4) -0.003(3) -0.014(3) 0.004(3)
C27B 0.042(5) 0.052(5) 0.028(4) -0.007(3) -0.006(3) 0.003(4)
C28B 0.052(5) 0.063(6) 0.024(4) 0.005(4) -0.006(4) -0.004(4)
C29B 0.045(5) 0.067(7) 0.036(5) 0.025(4) -0.011(4) -0.011(4)
C30B 0.041(5) 0.035(5) 0.036(4) 0.003(3) -0.014(4) -0.002(3)
C31B 0.026(4) 0.044(5) 0.027(4) 0.001(3) -0.010(3) 0.003(3)
N32B 0.037(3) 0.030(4) 0.033(3) -0.002(3) -0.006(3) 0.000(3)
C33B 0.029(4) 0.027(4) 0.037(4) -0.004(3) -0.005(3) 0.000(3)
C34B 0.060(6) 0.028(5) 0.042(5) -0.002(3) -0.003(4) 0.011(4)
C35B 0.083(7) 0.028(5) 0.047(6) 0.000(4) -0.019(5) -0.008(4)

loop_
_atom_type_symbol
_atom_type_description
_atom_type_scat_dispersion_real
_atom_type_scat_dispersion_imag
_atom_type_scat_source
C C 0.0181 0.0091 'International Tables Vol C Tables 4.2.6.8 and 6.1.1.4'
N N 0.0311 0.0180 'International Tables Vol C Tables 4.2.6.8 and 6.1.1.4'
O O 0.0492 0.0322 'International Tables Vol C Tables 4.2.6.8 and 6.1.1.4'
H H 0.0000 0.0000 'International Tables Vol C Tables 4.2.6.8 and 6.1.1.4'

loop_
_geom_angle_atom_site_label_1
_geom_angle_atom_site_label_2
_geom_angle_atom_site_label_3
_geom_angle
N3A C1A H1A1 109.5
N3A C1A H1A2 109.5
H1A1 C1A H1A2 109.5
N3A C1A H1A3 109.5
H1A1 C1A H1A3 109.5
H1A2 C1A H1A3 109.5
N3A C2A H2A1 109.5
N3A C2A H2A2 109.5
H2A1 C2A H2A2 109.5
N3A C2A H2A3 109.5
H2A1 C2A H2A3 109.5
H2A2 C2A H2A3 109.5
C2A N3A C4A 108.7(8)
C2A N3A C1A 109.5(8)
C4A N3A C1A 111.2(10)
N3A C4A C5A 122.7(8)
N3A C4A H4A1 106.7
C5A C4A H4A1 106.7
N3A C4A H4A2 106.7
C5A C4A H4A2 106.7
H4A1 C4A H4A2 106.6
O6A C5A C35A 106.0(8)
O6A C5A C4A 104.8(10)
C35A C5A C4A 110.6(8)
O6A C5A H5A 111.7
C35A C5A H5A 111.7
C4A C5A H5A 111.7
C7A O6A C5A 129.1(10)
O6A C7A C8A 115.4(10)
O6A C7A H7A1 108.4
C8A C7A H7A1 108.4
O6A C7A H7A2 108.4
C8A C7A H7A2 108.4
H7A1 C7A H7A2 107.5
N9A C8A C7A 111.4(7)
N9A C8A H8A1 109.3
C7A C8A H8A1 109.3
N9A C8A H8A2 109.3
C7A C8A H8A2 109.3
H8A1 C8A H8A2 108.0
C17A N9A C10A 108.3(6)
C17A N9A C8A 123.9(8)
C10A N9A C8A 127.8(7)
N9A C10A C11A 129.5(7)
N9A C10A C15A 107.9(7)
C11A C10A C15A 122.6(8)
C12A C11A C10A 117.5(8)
C12A C11A H11A 121.2
C10A C11A H11A 121.2
C11A C12A C13A 121.6(8)
C11A C12A H12A 119.2
C13A C12A H12A 119.2
C14A C13A C12A 121.5(9)
C14A C13A H13A 119.2
C12A C13A H13A 119.2
C13A C14A C15A 118.1(8)
C13A C14A H14A 121.0
C15A C14A H14A 121.0
C10A C15A C14A 118.6(7)
C10A C15A C16A 106.8(7)
C14A C15A C16A 134.5(7)
C17A C16A C15A 106.8(7)
C17A C16A C18A 124.0(8)
C15A C16A C18A 128.8(7)
C16B C17B N9B 109.2(7)
C16B C17B H17B 125.4
N9B C17B H17B 125.4
C16A C17A N9A 110.2(7)
C16A C17A H17A 124.9
N9A C17A H17A 124.9
C24A C18A C16A 128.6(7)
C24A C18A C19A 109.9(7)
C16A C18A C19A 121.4(7)
O20A C19A N21A 125.4(8)
O20A C19A C18A 129.1(7)
N21A C19A C18A 105.5(7)
C22A N21A C19A 111.0(7)
C22A N21A H21A 124.5
C19A N21A H21A 124.5
O23A C22A N21A 125.9(8)
O23A C22A C24A 127.0(8)
N21A C22A C24A 107.0(7)
C18A C24A C25A 129.7(7)
C18A C24A C22A 106.6(7)
C25A C24A C22A 123.4(7)
C33A C25A C26A 106.1(7)
C33A C25A C24A 123.1(8)
C26A C25A C24A 130.8(7)
C27A C26A C25A 134.3(8)
C27A C26A C31A 118.8(8)
C25A C26A C31A 106.8(7)
C28A C27A C26A 117.9(9)
C28A C27A H27A 121.0
C26A C27A H27A 121.0
C27A C28A C29A 121.9(10)
C27A C28A H28A 119.1
C29A C28A H28A 119.1
C30A C29A C28A 121.5(9)
C30A C29A H29A 119.2
C28A C29A H29A 119.2
C31A C30A C29A 117.3(10)
C31A C30A H30A 121.4
C29A C30A H30A 121.4
N32A C31A C30A 130.5(9)
N32A C31A C26A 106.9(8)
C30A C31A C26A 122.6(9)
C33A N32A C31A 109.4(8)
C33A N32A C34A 123.1(9)
C31A N32A C34A 127.6(9)
N32A C33A C25A 110.8(8)
N32A C33A H33A 124.6
C25A C33A H33A 124.6
N32A C34A C35A 116.0(9)
N32A C34A H34C 108.3
C35A C34A H34C 108.3
N32A C34A H34D 108.3
C35A C34A H34D 108.3
H34C C34A H34D 107.4
C34A C35A C5A 128.4(9)
C34A C35A H35C 105.2
C5A C35A H35C 105.2
C34A C35A H35D 105.2
C5A C35A H35D 105.2
H35C C35A H35D 105.9
N3B C1B H1B1 109.5
N3B C1B H1B2 109.5
H1B1 C1B H1B2 109.5
N3B C1B H1B3 109.5
H1B1 C1B H1B3 109.5
H1B2 C1B H1B3 109.5
N3B C2B H2B1 109.5
N3B C2B H2B2 109.5
H2B1 C2B H2B2 109.5
N3B C2B H2B3 109.5
H2B1 C2B H2B3 109.5
H2B2 C2B H2B3 109.5
C2B N3B C4B 111.2(8)
C2B N3B C1B 110.5(7)
C4B N3B C1B 110.9(7)
N3B C4B C5B 112.9(5)
N3B C4B H4B1 109.0
C5B C4B H4B1 109.0
N3B C4B H4B2 109.0
C5B C4B H4B2 109.0
H4B1 C4B H4B2 107.8
O6B C5B C35B 106.6(6)
O6B C5B C4B 111.1(5)
C35B C5B C4B 111.6(6)
O6B C5B H5B 109.2
C35B C5B H5B 109.2
C4B C5B H5B 109.2
C5B O6B C7B 113.8(5)
O6B C7B C8B 108.1(6)
O6B C7B H7B1 110.1
C8B C7B H7B1 110.1
O6B C7B H7B2 110.1
C8B C7B H7B2 110.1
H7B1 C7B H7B2 108.4
N9B C8B C7B 111.0(7)
N9B C8B H8B1 109.4
C7B C8B H8B1 109.4
N9B C8B H8B2 109.4
C7B C8B H8B2 109.4
H8B1 C8B H8B2 108.0
C10B N9B C17B 109.3(7)
C10B N9B C8B 125.8(7)
C17B N9B C8B 124.7(7)
N9B C10B C11B 128.9(8)
N9B C10B C15B 108.4(7)
C11B C10B C15B 122.7(8)
C12B C11B C10B 117.2(10)
C12B C11B H11B 121.4
C10B C11B H11B 121.4
C11B C12B C13B 121.8(9)
C11B C12B H12B 119.1
C13B C12B H12B 119.1
C12B C13B C14B 121.3(10)
C12B C13B H13B 119.3
C14B C13B H13B 119.3
C15B C14B C13B 118.0(9)
C15B C14B H14B 121.0
C13B C14B H14B 121.0
C14B C15B C10B 118.9(7)
C14B C15B C16B 135.7(8)
C10B C15B C16B 105.4(7)
C17B C16B C15B 107.8(7)
C17B C16B C18B 125.4(7)
C15B C16B C18B 126.6(8)
C24B C18B C16B 128.5(7)
C24B C18B C19B 109.9(7)
C16B C18B C19B 121.6(7)
O20B C19B N21B 125.1(8)
O20B C19B C18B 129.1(8)
N21B C19B C18B 105.6(7)
C22B N21B C19B 111.0(7)
C22B N21B H21B 124.5
C19B N21B H21B 124.5
O23B C22B N21B 125.9(8)
O23B C22B C24B 127.5(8)
N21B C22B C24B 106.7(7)
C18B C24B C25B 129.6(7)
C18B C24B C22B 106.6(7)
C25B C24B C22B 123.6(7)
C33B C25B C26B 105.2(6)
C33B C25B C24B 123.5(7)
C26B C25B C24B 131.2(7)
C31B C26B C25B 108.1(7)
C31B C26B C27B 118.1(7)
C25B C26B C27B 133.8(7)
C28B C27B C26B 118.0(8)
C28B C27B H27B 121.0
C26B C27B H27B 121.0
C27B C28B C29B 121.5(8)
C27B C28B H28B 119.3
C29B C28B H28B 119.3
C30B C29B C28B 121.9(8)
C30B C29B H29B 119.1
C28B C29B H29B 119.1
C29B C30B C31B 116.6(8)
C29B C30B H30B 121.7
C31B C30B H30B 121.7
C30B C31B N32B 129.1(7)
C30B C31B C26B 123.9(7)
N32B C31B C26B 107.0(7)
C33B N32B C31B 108.8(6)
C33B N32B C34B 124.4(7)
C31B N32B C34B 125.8(7)
N32B C33B C25B 110.9(7)
N32B C33B H33B 124.6
C25B C33B H33B 124.6
N32B C34B C35B 112.7(6)
N32B C34B H34A 109.1
C35B C34B H34A 109.1
N32B C34B H34B 109.1
C35B C34B H34B 109.1
H34A C34B H34B 107.8
C5B C35B C34B 118.3(6)
C5B C35B H35A 107.7
C34B C35B H35A 107.7
C5B C35B H35B 107.7
C34B C35B H35B 107.7
H35A C35B H35B 107.1

loop_
_geom_bond_atom_site_label_1
_geom_bond_atom_site_label_2
_geom_bond_distance
C1A N3A 1.462(13)
C1A H1A1 0.9800
C1A H1A2 0.9800
C1A H1A3 0.9800
C2A N3A 1.422(12)
C2A H2A1 0.9800
C2A H2A2 0.9800
C2A H2A3 0.9800
N3A C4A 1.4604(14)
C4A C5A 1.5104(14)
C4A H4A1 0.9900
C4A H4A2 0.9900
C5A O6A 1.4192(14)
C5A C35A 1.5097(14)
C5A H5A 1.0000
O6A C7A 1.4186(14)
C7A C8A 1.5098(14)
C7A H7A1 0.9900
C7A H7A2 0.9900
C8A N9A 1.478(11)
C8A H8A1 0.9900
C8A H8A2 0.9900
N9A C17A 1.367(10)
N9A C10A 1.376(11)
C10A C11A 1.401(12)
C10A C15A 1.402(10)
C11A C12A 1.354(14)
C11A H11A 0.9500
C12A C13A 1.399(13)
C12A H12A 0.9500
C13A C14A 1.385(12)
C13A H13A 0.9500
C14A C15A 1.412(12)
C14A H14A 0.9500
C15A C16A 1.424(11)
C16A C17A 1.361(11)
C16A C18A 1.485(9)
C17B C16B 1.352(11)
C17B N9B 1.375(10)
C17B H17B 0.9500
C17A H17A 0.9500
C18A C24A 1.335(11)
C18A C19A 1.493(12)
C19A O20A 1.196(10)
C19A N21A 1.400(10)
N21A C22A 1.364(11)
N21A H21A 0.8800
C22A O23A 1.213(9)
C22A C24A 1.523(11)
C24A C25A 1.445(12)
C25A C33A 1.381(11)
C25A C26A 1.423(12)
C26A C27A 1.418(12)
C26A C31A 1.437(13)
C27A C28A 1.384(13)
C27A H27A 0.9500
C28A C29A 1.403(15)
C28A H28A 0.9500
C29A C30A 1.395(16)
C29A H29A 0.9500
C30A C31A 1.377(14)
C30A H30A 0.9500
C31A N32A 1.373(12)
N32A C33A 1.350(12)
N32A C34A 1.453(12)
C33A H33A 0.9500
C34A C35A 1.5092(14)
C34A H34C 0.9900
C34A H34D 0.9900
C35A H35C 0.9900
C35A H35D 0.9900
C1B N3B 1.496(12)
C1B H1B1 0.9800
C1B H1B2 0.9800
C1B H1B3 0.9800
C2B N3B 1.450(13)
C2B H2B1 0.9800
C2B H2B2 0.9800
C2B H2B3 0.9800
N3B C4B 1.4598(14)
C4B C5B 1.5103(14)
C4B H4B1 0.9900
C4B H4B2 0.9900
C5B O6B 1.4198(14)
C5B C35B 1.5100(14)
C5B H5B 1.0000
O6B C7B 1.4203(14)
C7B C8B 1.5092(14)
C7B H7B1 0.9900
C7B H7B2 0.9900
C8B N9B 1.458(10)
C8B H8B1 0.9900
C8B H8B2 0.9900
N9B C10B 1.356(11)
C10B C11B 1.401(11)
C10B C15B 1.412(11)
C11B C12B 1.362(15)
C11B H11B 0.9500
C12B C13B 1.394(16)
C12B H12B 0.9500
C13B C14B 1.407(14)
C13B H13B 0.9500
C14B C15B 1.393(12)
C14B H14B 0.9500
C15B C16B 1.440(11)
C16B C18B 1.481(11)
C18B C24B 1.352(11)
C18B C19B 1.482(12)
C19B O20B 1.203(11)
C19B N21B 1.401(11)
N21B C22B 1.380(12)
N21B H21B 0.8800
C22B O23B 1.210(10)
C22B C24B 1.514(11)
C24B C25B 1.432(11)
C25B C33B 1.392(11)
C25B C26B 1.425(10)
C26B C31B 1.402(11)
C26B C27B 1.431(11)
C27B C28B 1.380(12)
C27B H27B 0.9500
C28B C29B 1.405(14)
C28B H28B 0.9500
C29B C30B 1.375(12)
C29B H29B 0.9500
C30B C31B 1.387(11)
C30B H30B 0.9500
C31B N32B 1.395(10)
N32B C33B 1.341(10)
N32B C34B 1.471(10)
C33B H33B 0.9500
C34B C35B 1.5102(14)
C34B H34A 0.9900
C34B H34B 0.9900
C35B H35A 0.9900
C35B H35B 0.9900

loop_
_geom_torsion_atom_site_label_1
_geom_torsion_atom_site_label_2
_geom_torsion_atom_site_label_3
_geom_torsion_atom_site_label_4
_geom_torsion
C2A N3A C4A C5A -156.7(13)
C1A N3A C4A C5A 82.6(16)
N3A C4A C5A O6A -79.2(16)
N3A C4A C5A C35A 34.6(19)
C35A C5A O6A C7A 178.4(11)
C4A C5A O6A C7A -64.6(14)
C5A O6A C7A C8A -48.8(17)
O6A C7A C8A N9A -75.2(13)
C7A C8A N9A C17A 103.8(10)
C7A C8A N9A C10A -72.0(12)
C17A N9A C10A C11A -179.9(8)
C8A N9A C10A C11A -3.5(13)
C17A N9A C10A C15A -1.6(9)
C8A N9A C10A C15A 174.8(7)
N9A C10A C11A C12A 177.7(8)
C15A C10A C11A C12A -0.4(12)
C10A C11A C12A C13A 0.1(13)
C11A C12A C13A C14A 0.0(15)
C12A C13A C14A C15A 0.2(14)
N9A C10A C15A C14A -178.0(7)
C11A C10A C15A C14A 0.5(11)
N9A C10A C15A C16A 1.7(8)
C11A C10A C15A C16A -179.8(7)
C13A C14A C15A C10A -0.4(12)
C13A C14A C15A C16A -179.9(9)
C10A C15A C16A C17A -1.2(8)
C14A C15A C16A C17A 178.4(9)
C10A C15A C16A C18A -174.3(7)
C14A C15A C16A C18A 5.3(14)
C15A C16A C17A N9A 0.3(9)
C18A C16A C17A N9A 173.8(7)
C10A N9A C17A C16A 0.8(9)
C8A N9A C17A C16A -175.7(7)
C17A C16A C18A C24A -34.5(13)
C15A C16A C18A C24A 137.4(9)
C17A C16A C18A C19A 143.9(8)
C15A C16A C18A C19A -44.1(12)
C24A C18A C19A O20A 178.3(10)
C16A C18A C19A O20A -0.4(15)
C24A C18A C19A N21A 0.0(10)
C16A C18A C19A N21A -178.7(8)
O20A C19A N21A C22A -179.4(10)
C18A C19A N21A C22A -0.9(10)
C19A N21A C22A O23A -176.0(9)
C19A N21A C22A C24A 1.4(10)
C16A C18A C24A C25A -6.8(15)
C19A C18A C24A C25A 174.6(9)
C16A C18A C24A C22A 179.4(8)
C19A C18A C24A C22A 0.8(9)
O23A C22A C24A C18A 176.0(9)
N21A C22A C24A C18A -1.4(9)
O23A C22A C24A C25A 1.8(14)
N21A C22A C24A C25A -175.6(8)
C18A C24A C25A C33A -32.6(14)
C22A C24A C25A C33A 140.2(9)
C18A C24A C25A C26A 143.4(9)
C22A C24A C25A C26A -43.8(13)
C33A C25A C26A C27A 179.1(9)
C24A C25A C26A C27A 2.6(15)
C33A C25A C26A C31A 0.2(9)
C24A C25A C26A C31A -176.3(8)
C25A C26A C27A C28A -179.7(9)
C31A C26A C27A C28A -1.0(11)
C26A C27A C28A C29A 0.1(13)
C27A C28A C29A C30A 0.2(14)
C28A C29A C30A C31A 0.4(13)
C29A C30A C31A N32A 179.9(9)
C29A C30A C31A C26A -1.3(13)
C27A C26A C31A N32A -179.3(7)
C25A C26A C31A N32A -0.2(9)
C27A C26A C31A C30A 1.7(12)
C25A C26A C31A C30A -179.3(8)
C30A C31A N32A C33A 179.1(9)
C26A C31A N32A C33A 0.1(9)
C30A C31A N32A C34A -0.9(15)
C26A C31A N32A C34A -179.8(8)
C31A N32A C33A C25A 0.0(10)
C34A N32A C33A C25A 180.0(8)
C26A C25A C33A N32A -0.2(10)
C24A C25A C33A N32A 176.7(7)
C33A N32A C34A C35A 97.2(12)
C31A N32A C34A C35A -82.9(13)
N32A C34A C35A C5A -45.6(19)
O6A C5A C35A C34A -67.0(16)
C4A C5A C35A C34A 179.9(13)
C2B N3B C4B C5B 159.9(8)
C1B N3B C4B C5B -76.8(10)
N3B C4B C5B O6B 167.3(7)
N3B C4B C5B C35B -73.8(9)
C35B C5B O6B C7B 162.1(7)
C4B C5B O6B C7B -76.1(9)
C5B O6B C7B C8B 167.2(7)
O6B C7B C8B N9B 69.9(10)
C16B C17B N9B C10B 1.6(9)
C16B C17B N9B C8B 176.8(7)
C7B C8B N9B C10B 91.0(9)
C7B C8B N9B C17B -83.4(10)
C17B N9B C10B C11B 177.0(8)
C8B N9B C10B C11B 1.9(13)
C17B N9B C10B C15B -1.4(9)
C8B N9B C10B C15B -176.5(7)
N9B C10B C11B C12B -177.0(8)
C15B C10B C11B C12B 1.2(12)
C10B C11B C12B C13B -2.4(13)
C11B C12B C13B C14B 0.8(15)
C12B C13B C14B C15B 2.0(14)
C13B C14B C15B C10B -3.1(12)
C13B C14B C15B C16B 176.0(8)
N9B C10B C15B C14B -179.9(7)
C11B C10B C15B C14B 1.5(11)
N9B C10B C15B C16B 0.7(8)
C11B C10B C15B C16B -177.8(8)
N9B C17B C16B C15B -1.1(9)
N9B C17B C16B C18B -174.8(7)
C14B C15B C16B C17B -179.0(9)
C10B C15B C16B C17B 0.2(8)
C14B C15B C16B C18B -5.3(14)
C10B C15B C16B C18B 173.8(7)
C17B C16B C18B C24B 40.9(13)
C15B C16B C18B C24B -131.7(9)
C17B C16B C18B C19B -137.3(9)
C15B C16B C18B C19B 50.2(11)
C24B C18B C19B O20B 178.2(11)
C16B C18B C19B O20B -3.3(16)
C24B C18B C19B N21B 1.7(11)
C16B C18B C19B N21B -179.9(8)
O20B C19B N21B C22B -176.1(11)
C18B C19B N21B C22B 0.5(11)
C19B N21B C22B O23B 177.9(9)
C19B N21B C22B C24B -2.3(11)
C16B C18B C24B C25B 3.5(15)
C19B C18B C24B C25B -178.2(8)
C16B C18B C24B C22B 178.7(8)
C19B C18B C24B C22B -3.0(10)
O23B C22B C24B C18B -176.9(9)
N21B C22B C24B C18B 3.3(10)
O23B C22B C24B C25B -1.3(14)
N21B C22B C24B C25B 178.9(8)
C18B C24B C25B C33B 33.1(13)
C22B C24B C25B C33B -141.4(8)
C18B C24B C25B C26B -145.2(9)
C22B C24B C25B C26B 40.3(13)
C33B C25B C26B C31B -0.6(8)
C24B C25B C26B C31B 178.0(8)
C33B C25B C26B C27B -179.1(8)
C24B C25B C26B C27B -0.5(15)
C31B C26B C27B C28B 0.0(11)
C25B C26B C27B C28B 178.3(8)
C26B C27B C28B C29B 0.7(13)
C27B C28B C29B C30B -1.9(14)
C28B C29B C30B C31B 2.3(12)
C29B C30B C31B N32B 178.9(7)
C29B C30B C31B C26B -1.6(11)
C25B C26B C31B C30B -178.2(7)
C27B C26B C31B C30B 0.5(11)
C25B C26B C31B N32B 1.4(8)
C27B C26B C31B N32B -179.9(6)
C30B C31B N32B C33B 177.9(7)
C26B C31B N32B C33B -1.6(8)
C30B C31B N32B C34B 8.4(12)
C26B C31B N32B C34B -171.2(6)
C31B N32B C33B C25B 1.3(8)
C34B N32B C33B C25B 171.0(6)
C26B C25B C33B N32B -0.4(9)
C24B C25B C33B N32B -179.2(7)
C33B N32B C34B C35B -98.5(8)
C31B N32B C34B C35B 69.5(9)
O6B C5B C35B C34B -74.1(10)
C4B C5B C35B C34B 164.5(7)
N32B C34B C35B C5B 107.9(8)
